data_7128038
loop_
_publ_author_name
'Willems, Suzanne'
'Toupalas, Georgios'
'Reisenbauer, Julia C.'
'Morandi, Bill'

_publ_section_title
;
 A site-selective and stereospecific cascade Suzuki-Miyaura annulation of
 alkyl 1,2-bisboronic esters and 2,2'-dihalo 1,1'-biaryls.
;
_journal_issue 32
_journal_name_full 'Chemical communications (Cambridge, England)'
_journal_page_first 3909
_journal_page_last 3912
_journal_paper_doi 10.1039/d1cc00648g
_journal_volume 57
_journal_year 2021
_chemical_absolute_configuration ad
_chemical_formula_moiety 'C22 H18 N4 O4'
_chemical_formula_sum 'C22 H18 N4 O4'
_chemical_formula_weight 402.40
_chemical_name_systematic (S)-1-(2-(9,10-dihydrophenanthren-9-yl)ethylidene)-2-(2,4-dinitrophenyl)hydrazine
_space_group_crystal_system orthorhombic
_space_group_IT_number 19
_space_group_name_Hall 'P 2ac 2ab'
_space_group_name_H-M_alt 'P 21 21 21'
_atom_sites_solution_hydrogens mixed
_atom_sites_solution_primary dual
_audit_creation_date 2020-11-02
_audit_creation_method
;
Olex2 1.3
(compiled 2020.07.31 svn.rc2a77460 for OlexSys, GUI svn.r6145)
;
_audit_update_record
;
2021-01-07 deposited with the CCDC.	2021-03-10 downloaded from the CCDC.
;
_cell_angle_alpha 90
_cell_angle_beta 90
_cell_angle_gamma 90
_cell_formula_units_Z 8
_cell_length_a 7.79890(10)
_cell_length_b 15.9461(2)
_cell_length_c 30.2933(3)
_cell_measurement_reflns_used 76165
_cell_measurement_temperature 100.0(1)
_cell_measurement_theta_max 79.8090
_cell_measurement_theta_min 2.8960
_cell_volume 3767.34(8)
_computing_cell_refinement 'CrysAlisPro 1.171.40.68a (Rigaku OD, 2019)'
_computing_data_collection 'CrysAlisPro 1.171.40.68a (Rigaku OD, 2019)'
_computing_data_reduction 'CrysAlisPro 1.171.40.68a (Rigaku OD, 2019)'
_computing_molecular_graphics 'Olex2 1.3 (Dolomanov et al., 2009)'
_computing_publication_material 'Olex2 1.3 (Dolomanov et al., 2009)'
_computing_structure_refinement 'SHELXL 2018/3 (Sheldrick, 2015)'
_computing_structure_solution 'SHELXT 2014/4 (Sheldrick, 2014)'
_diffrn_ambient_environment N~2~
_diffrn_ambient_temperature 100.0(1)
_diffrn_detector 'Hybrid Pixel Array Detector'
_diffrn_detector_area_resol_mean 5.8140
_diffrn_detector_type 'Pilatus 300K'
_diffrn_measured_fraction_theta_full 1.000
_diffrn_measured_fraction_theta_max 0.996
_diffrn_measurement_details
;
List of Runs (angles in degrees, time in seconds):

  # Type    Start    End  Width  t~exp~   \w     \q     \k     \f   Frames
#--------------------------------------------------------------------------
  1  \w    -85.00   3.00   0.50    0.10    --  -10.00 -24.00-178.91  176
  2  \w    -88.00 -25.00   0.50    0.10    --  -26.00 148.00 104.89  126
  3  \w     16.00  43.00   0.50    0.10    --   46.00  90.00-145.80   54
  4  \w    -86.00 -40.00   0.50    0.10    --  -48.87 -44.00 146.38   92
  5  \w   -122.00 -88.00   0.50    0.10    --  -48.87 -44.00 146.38   68
  6  \w    -91.00 -39.00   0.50    0.10    --  -48.87 -30.00  43.78  104
  7  \w   -123.00 -96.00   0.50    0.10    --  -48.87 -30.00  43.78   54
  8  \w    -88.00 -38.00   0.50    0.10    --  -48.87 -44.00  -8.96  100
  9  \w     25.00  52.00   0.50    0.10    --   48.87  77.00  30.00   54
 10  \w     37.00  74.00   0.50    0.10    --   48.87  38.00 120.00   74
 11  \w     25.00  55.00   0.50    0.10    --   48.87  77.00 -30.00   60
 12  \w     33.00  82.00   0.50    0.10    --   48.87  57.00 -90.00   98
 13  \w     25.00  51.00   0.50    0.10    --   48.87  77.00-180.00   52
 14  \w     31.00  95.00   0.50    0.10    --   48.87-121.00 138.00  128
 15  \w     63.00 119.00   0.50    0.10    --   48.87 178.00 120.00  112
 16  \w     33.00  90.00   0.50    0.10    --   48.87  57.00 -30.00  114
 17  \w     77.00 124.00   0.50    0.10    --   48.87  38.00 120.00   94
 18  \w     34.00  63.00   0.50    0.10    --   48.87  57.00-180.00   58
 19  \w     25.00  65.00   0.50    0.10    --   50.00  80.00  96.36   80
 20  \w     33.00  59.00   0.50    0.10    --   58.00  80.00 147.29   52
 21  \w     35.00  61.00   0.50    0.10    --   58.00  80.00-144.62   52
 22  \w     76.00 119.00   0.50    0.10    --   58.00  80.00-144.62   86
 23  \w     37.00  69.00   0.50    0.10    --   62.00  80.00 -80.70   64
 24  \w     45.00  71.00   0.50    0.10    --   70.00  80.00 162.49   52
 25  \w     45.00  85.00   0.50    0.10    --   70.00  80.00  67.89   80
 26  \w    -74.00 -49.00   0.50    0.24    --  -70.00 -70.00 135.80   50
 27  \w     46.00  72.00   0.50    0.10    --   70.00  79.00-153.92   52
 28  \w     47.00  78.00   0.50    0.10    --   70.00  76.00  46.06   62
 29  \w     46.00  95.00   0.50    0.10    --   70.00  78.00 -16.40   98
 30  \w    -82.00 -48.00   0.50    0.24    --  -70.00 -73.00  60.24   68
 31  \w    110.00 136.00   0.50    0.10    --   70.00  80.00 162.49   52
 32  \w    114.00 140.00   0.50    0.10    --   74.00  80.00-129.44   52
 33  \w     92.00 117.00   0.50    0.10    --   74.00  80.00 -73.35   50
 34  \w     49.00  86.00   0.50    0.10    --   74.00  80.00 -73.35   74
 35  \w     49.00  74.00   0.50    0.10    --   74.00  80.00-129.44   50
 36  \w     50.00  78.00   0.50    0.10    --   74.00  79.00   7.02   56
 37  \w     52.00  78.00   0.50    0.10    --   74.00  73.00 -92.48   52
 38  \w     52.00  93.00   0.50    0.10    --   74.00  73.00 179.32   82
 39  \w     52.00  78.00   0.50    0.10    --   74.00  74.00 143.37   52
 40  \w     50.00  85.00   0.50    0.10    --   74.00  79.00 -51.98   70
 41  \w     99.00 139.00   0.50    0.10    --   74.00  78.00  31.67   80
 42  \w     50.00  76.00   0.50    0.10    --   74.00  78.00  31.67   52
 43  \w     94.00 144.00   0.50    0.10    --   78.00  76.00  95.61  100
 44  \w     55.00  83.00   0.50    0.10    --   78.00  76.00  95.61   56
 45  \w     57.00  82.00   0.50    0.10    --   78.00  71.00 -84.73   50
 46  \w     66.00  94.00   0.50    0.24    --   82.00  66.00-134.80   56
 47  \w    107.00 133.00   0.50    0.24    --   86.00  75.00 -34.02   52
 48  \w     63.00  94.00   0.50    0.24    --   86.00  75.00 -34.02   62
 49  \w    114.00 140.00   0.50    0.24    --   86.00  74.00 103.56   52
 50  \w     64.00 100.00   0.50    0.24    --   86.00  74.00 103.56   72
 51  \w     44.00 108.00   0.50    0.24    --   90.00-106.00 163.64  128
 52  \w     68.00 114.00   0.50    0.24    --   90.00  76.00 -31.65   92
 53  \w     70.00 100.00   0.50    0.24    --   90.00  69.00 -95.25   60
 54  \w     79.00 126.00   0.50    0.24    --   98.00  74.00  99.37   94
 55  \w    130.00 164.00   0.50    0.24    --   98.00  74.00  99.37   68
 56  \w     86.00 114.00   0.50    0.24    --  110.00  77.00  30.00   56
 57  \w     45.00 134.00   0.50    0.24    --  110.00 -77.00-120.00  178
 58  \w     94.00 162.00   0.50    0.24    --  110.00  57.00-180.00  136
 59  \w    101.00 128.00   0.50    0.24    --  110.00 -77.00  90.00   54
 60  \w     62.00  88.00   0.50    0.24    --  110.00 -77.00  90.00   52
 61  \w    122.00 176.00   0.50    0.24    --  110.00  77.00   0.00  108
 62  \w     86.00 116.00   0.50    0.24    --  110.00  77.00   0.00   60
 63  \w    131.00 165.00   0.50    0.24    --  110.00  77.00 120.00   68
 64  \w    133.00 177.00   0.50    0.24    --  110.00  60.00-170.52   88
 65  \w     86.00 113.00   0.50    0.24    --  110.00  77.00 120.00   54
 66  \w     93.00 125.00   0.50    0.24    --  110.00  60.00-170.52   64
 67  \w     80.00 113.00   0.50    0.24    --  110.00-125.00  30.00   66
 68  \w     98.00 140.00   0.50    0.24    --  110.00  38.00-120.00   84
 69  \w     92.00 126.00   0.50    0.24    --  110.00  63.00  27.36   68
 70  \w    142.00 176.00   0.50    0.24    --  110.00  57.00  60.00   68
 71  \w    102.00 127.00   0.50    0.24    --  110.00  57.00  60.00   50
 72  \w     86.00 161.00   0.50    0.24    --  110.00  77.00 -60.00  150
 73  \w     38.00  68.00   0.50    0.24    --  110.00 -57.00 -90.00   60
 74  \w     54.00 106.00   0.50    0.24    --  110.00 -99.00  90.00  104
 75  \w     93.00 118.00   0.50    0.24    --  110.00  77.00-120.00   50
 76  \w     41.00 106.00   0.50    0.24    --  110.00 -99.00  60.00  130
 77  \w     86.00 144.00   0.50    0.24    --  110.00  77.00  60.00  116
 78  \w     80.00 106.00   0.50    0.24    --  110.00 -99.00-120.00   52
 79  \w     86.00 174.00   0.50    0.24    --  110.00  77.00 -30.00  176
 80  \w     86.00 176.00   0.50    0.24    --  110.00  77.00 -90.00  180
 81  \w     46.00  75.00   0.50    0.24    --  110.00 -99.00-120.00   58
 82  \w     46.00 106.00   0.50    0.24    --  110.00 -99.00-180.00  120
 83  \w     99.00 124.00   0.50    0.24    --  110.00  38.00  30.00   50
 84  \w    121.00 173.00   0.50    0.24    --  110.00  77.00-120.00  104
 85  \w     86.00 172.00   0.50    0.24    --  110.00  77.00 150.00  172
 86  \w     42.00 103.00   0.50    0.24    --  110.00 -99.00   0.00  122
 87  \w    100.00 154.00   0.50    0.24    --  110.00  38.00 150.00  108
 88  \w    131.00 176.00   0.50    0.24    --  110.00  77.00-150.00   90
 89  \w     86.00 112.00   0.50    0.24    --  110.00  77.00-150.00   52
 90  \w    127.00 176.00   0.50    0.24    --  110.00  77.00  30.00   98
;
_diffrn_measurement_device 'four-circle diffractometer'
_diffrn_measurement_device_type 'XtaLAB Synergy, Dualflex, Pilatus 300K'
_diffrn_measurement_method '\w scans'
_diffrn_orient_matrix_type 'CrysAlisPro convention (1999,Acta A55,543-557)'
_diffrn_orient_matrix_UB_11 -0.0092361000
_diffrn_orient_matrix_UB_12 -0.0091405000
_diffrn_orient_matrix_UB_13 0.0505479000
_diffrn_orient_matrix_UB_21 0.1808295000
_diffrn_orient_matrix_UB_22 -0.0388491000
_diffrn_orient_matrix_UB_23 0.0001760000
_diffrn_orient_matrix_UB_31 0.0789762000
_diffrn_orient_matrix_UB_32 0.0879863000
_diffrn_orient_matrix_UB_33 0.0055542000
_diffrn_radiation_monochromator mirror
_diffrn_radiation_probe x-ray
_diffrn_radiation_type 'Cu K\a'
_diffrn_radiation_wavelength 1.54184
_diffrn_reflns_av_R_equivalents 0.0672
_diffrn_reflns_av_unetI/netI 0.0234
_diffrn_reflns_Laue_measured_fraction_full 1.000
_diffrn_reflns_Laue_measured_fraction_max 0.996
_diffrn_reflns_limit_h_max 9
_diffrn_reflns_limit_h_min -9
_diffrn_reflns_limit_k_max 20
_diffrn_reflns_limit_k_min -18
_diffrn_reflns_limit_l_max 38
_diffrn_reflns_limit_l_min -38
_diffrn_reflns_number 107452
_diffrn_reflns_point_group_measured_fraction_full 1.000
_diffrn_reflns_point_group_measured_fraction_max 0.991
_diffrn_reflns_theta_full 67.684
_diffrn_reflns_theta_max 80.394
_diffrn_reflns_theta_min 2.917
_diffrn_source 'micro-focus sealed X-ray tube'
_diffrn_source_type 'PhotonJet (Cu) X-ray Source'
_exptl_absorpt_coefficient_mu 0.828
_exptl_absorpt_correction_T_max 1.000
_exptl_absorpt_correction_T_min 0.645
_exptl_absorpt_correction_type gaussian
_exptl_absorpt_process_details
;
CrysAlisPro 1.171.40.68a (Rigaku Oxford Diffraction, 2019)
Numerical absorption correction based on gaussian integration over
			a multifaceted crystal model
Empirical absorption correction using spherical harmonics,
 implemented in SCALE3 ABSPACK scaling algorithm.
;
_exptl_crystal_colour 'clear yellow'
_exptl_crystal_colour_lustre clear
_exptl_crystal_colour_primary yellow
_exptl_crystal_density_diffrn 1.419
_exptl_crystal_description block
_exptl_crystal_F_000 1680
_exptl_crystal_recrystallization_method 'Re-crystallisation from solvent: Dichloromethane, pentane'
_exptl_crystal_size_max 0.255
_exptl_crystal_size_mid 0.153
_exptl_crystal_size_min 0.094
_refine_diff_density_max 0.373
_refine_diff_density_min -0.219
_refine_diff_density_rms 0.043
_refine_ls_abs_structure_details
;
 Flack x determined using 3303 quotients [(I+)-(I-)]/[(I+)+(I-)]
 (Parsons, Flack and Wagner, Acta Cryst. B69 (2013) 249-259).
;
_refine_ls_abs_structure_Flack -0.01(6)
_refine_ls_extinction_method none
_refine_ls_goodness_of_fit_ref 1.039
_refine_ls_hydrogen_treatment mixed
_refine_ls_matrix_type full
_refine_ls_number_parameters 547
_refine_ls_number_reflns 8157
_refine_ls_number_restraints 2
_refine_ls_restrained_S_all 1.039
_refine_ls_R_factor_all 0.0352
_refine_ls_R_factor_gt 0.0341
_refine_ls_shift/su_max 0.001
_refine_ls_shift/su_mean 0.000
_refine_ls_structure_factor_coef Fsqd
_refine_ls_weighting_details 'w=1/[\s^2^(Fo^2^)+(0.0378P)^2^+1.2968P] where P=(Fo^2^+2Fc^2^)/3'
_refine_ls_weighting_scheme calc
_refine_ls_wR_factor_gt 0.0834
_refine_ls_wR_factor_ref 0.0844
_reflns_Friedel_coverage 0.766
_reflns_Friedel_fraction_full 1.000
_reflns_Friedel_fraction_max 0.984
_reflns_number_gt 7894
_reflns_number_total 8157
_reflns_threshold_expression 'I > 2\s(I)'
_cod_data_source_file d1cc00648g2.cif
_cod_data_source_block bm011120_1_1
_cod_depositor_comments 'Adding full bibliography for 7128038.cif.'
_cod_database_code 7128038
_shelx_shelxl_version_number 2018/3
_chemical_oxdiff_formula C22H18N4O4
_shelx_space_group_comment
;
The symmetry employed for this shelxl refinement is uniquely defined
by the following loop, which should always be used as a source of
symmetry information in preference to the above space-group names.
They are only intended as comments.
;
_reflns_odcompleteness_completeness 100.00
_reflns_odcompleteness_iscentric 1
_reflns_odcompleteness_theta 66.97
_olex2_refinement_description
;
1. Fixed Uiso
 At 1.2 times of:
  All C(H) groups, All C(H,H) groups, All N(H) groups
2. Restrained distances
 N3B-H3B = N3A-H3A
 0.93 with sigma of 0.01
3.a Ternary CH refined with riding coordinates:
 C9A(H9A), C9B(H9B)
3.b Secondary CH2 refined with riding coordinates:
 C8A(H8AA,H8AB), C10A(H10A,H10B), C8B(H8BA,H8BB), C10B(H10C,H10D)
3.c Aromatic/amide H refined with riding coordinates:
 C1A(H1A), C2A(H2A), C4A(H4A), C7A(H7A), C12A(H12A), C13A(H13A), C14A(H14A),
 C15A(H15A), C18A(H18A), C19A(H19A), C20A(H20A), C21A(H21A), C1B(H1B), C2B(H2B),
  C4B(H4B), C7B(H7B), C12B(H12B), C13B(H13B), C14B(H14B), C15B(H15B),
 C18B(H18B), C19B(H19B), C20B(H20B), C21B(H21B)
;
_olex2_submission_original_sample_id bm011120_1_1
_olex2_submission_special_instructions 'No special instructions were received'
_oxdiff_exptl_absorpt_empirical_details
;
Empirical correction (ABSPACK) includes:
- Absorption correction using spherical harmonics
- Frame scaling
;
_oxdiff_exptl_absorpt_empirical_full_max 1.376
_oxdiff_exptl_absorpt_empirical_full_min 0.730

loop_
_space_group_symop_operation_xyz
'x, y, z'
'-x+1/2, -y, z+1/2'
'-x, y+1/2, -z+1/2'
'x+1/2, -y+1/2, -z'

loop_
_atom_site_label
_atom_site_type_symbol
_atom_site_fract_x
_atom_site_fract_y
_atom_site_fract_z
_atom_site_U_iso_or_equiv
_atom_site_adp_type
_atom_site_occupancy
_atom_site_site_symmetry_order
_atom_site_calc_flag
_atom_site_refinement_flags_posn
_atom_site_refinement_flags_adp
_atom_site_refinement_flags_occupancy
_atom_site_disorder_assembly
_atom_site_disorder_group
O1A O 0.7067(2) 0.34646(10) 0.77593(6) 0.0333(4) Uani 1 1 d . . . . .
O2A O 0.7914(2) 0.42590(11) 0.83001(5) 0.0336(4) Uani 1 1 d . . . . .
O3A O 0.7543(2) 0.71795(10) 0.81916(5) 0.0323(4) Uani 1 1 d . . . . .
O4A O 0.5954(2) 0.77986(10) 0.77062(5) 0.0279(3) Uani 1 1 d . . . . .
N1A N 0.7271(2) 0.41585(12) 0.79324(6) 0.0258(4) Uani 1 1 d . . . . .
N2A N 0.6639(2) 0.71603(12) 0.78593(6) 0.0238(4) Uani 1 1 d . . . . .
N3A N 0.5091(2) 0.69801(12) 0.69867(6) 0.0242(4) Uani 1 1 d D . . . .
H3A H 0.517(3) 0.7516(10) 0.7107(8) 0.029 Uiso 1 1 d D U . . .
N4A N 0.4463(2) 0.69202(12) 0.65584(6) 0.0257(4) Uani 1 1 d . . . . .
C1A C 0.5514(3) 0.54829(15) 0.70277(7) 0.0250(4) Uani 1 1 d . . . . .
H1A H 0.507172 0.541638 0.674476 0.030 Uiso 1 1 calc R U . . .
C2A C 0.6032(3) 0.47940(15) 0.72571(7) 0.0254(4) Uani 1 1 d . . . . .
H2A H 0.592377 0.426350 0.713265 0.030 Uiso 1 1 calc R U . . .
C3A C 0.6732(3) 0.48849(14) 0.76827(7) 0.0238(4) Uani 1 1 d . . . . .
C4A C 0.6921(3) 0.56607(14) 0.78710(7) 0.0223(4) Uani 1 1 d . . . . .
H4A H 0.740933 0.571510 0.814956 0.027 Uiso 1 1 calc R U . . .
C5A C 0.6376(3) 0.63627(14) 0.76414(7) 0.0216(4) Uani 1 1 d . . . . .
C6A C 0.5633(3) 0.63032(14) 0.72112(7) 0.0225(4) Uani 1 1 d . . . . .
C7A C 0.4333(3) 0.76378(15) 0.63715(7) 0.0263(5) Uani 1 1 d . . . . .
H7A H 0.468327 0.810691 0.653001 0.032 Uiso 1 1 calc R U . . .
C8A C 0.3658(3) 0.77706(14) 0.59169(7) 0.0260(4) Uani 1 1 d . . . . .
H8AA H 0.454534 0.804973 0.574745 0.031 Uiso 1 1 calc R U . . .
H8AB H 0.269985 0.815650 0.593783 0.031 Uiso 1 1 calc R U . . .
C9A C 0.3062(3) 0.70144(14) 0.56518(7) 0.0237(4) Uani 1 1 d . . . . .
H9A H 0.390224 0.656393 0.569278 0.028 Uiso 1 1 calc R U . . .
C10A C 0.3040(3) 0.72511(15) 0.51601(7) 0.0264(5) Uani 1 1 d . . . . .
H10A H 0.224537 0.771088 0.511465 0.032 Uiso 1 1 calc R U . . .
H10B H 0.417291 0.744050 0.507291 0.032 Uiso 1 1 calc R U . . .
C11A C 0.2524(3) 0.65274(15) 0.48773(7) 0.0255(4) Uani 1 1 d . . . . .
C12A C 0.3238(3) 0.64021(17) 0.44584(7) 0.0311(5) Uani 1 1 d . . . . .
H12A H 0.402760 0.678576 0.434813 0.037 Uiso 1 1 calc R U . . .
C13A C 0.2783(3) 0.57150(18) 0.42075(8) 0.0363(6) Uani 1 1 d . . . . .
H13A H 0.327052 0.563584 0.393052 0.044 Uiso 1 1 calc R U . . .
C14A C 0.1603(3) 0.51447(17) 0.43674(8) 0.0356(6) Uani 1 1 d . . . . .
H14A H 0.131161 0.467826 0.419915 0.043 Uiso 1 1 calc R U . . .
C15A C 0.0849(3) 0.52642(16) 0.47787(8) 0.0304(5) Uani 1 1 d . . . . .
H15A H 0.004709 0.488007 0.488253 0.036 Uiso 1 1 calc R U . . .
C16A C 0.1290(3) 0.59608(15) 0.50379(7) 0.0245(4) Uani 1 1 d . . . . .
C17A C 0.0470(3) 0.61421(13) 0.54702(7) 0.0219(4) Uani 1 1 d . . . . .
C18A C -0.1149(3) 0.58185(14) 0.55744(7) 0.0259(4) Uani 1 1 d . . . . .
H18A H -0.169081 0.546052 0.537617 0.031 Uiso 1 1 calc R U . . .
C19A C -0.1960(3) 0.60212(16) 0.59673(7) 0.0295(5) Uani 1 1 d . . . . .
H19A H -0.302758 0.579350 0.603327 0.035 Uiso 1 1 calc R U . . .
C20A C -0.1174(3) 0.65648(14) 0.62618(7) 0.0253(4) Uani 1 1 d . . . . .
H20A H -0.172602 0.671828 0.652160 0.030 Uiso 1 1 calc R U . . .
C21A C 0.0454(3) 0.68800(14) 0.61649(7) 0.0243(4) Uani 1 1 d . . . . .
H21A H 0.098741 0.723589 0.636562 0.029 Uiso 1 1 calc R U . . .
C22A C 0.1299(3) 0.66718(14) 0.57725(7) 0.0224(4) Uani 1 1 d . . . . .
O1B O 1.2197(2) 0.71588(10) 0.78893(5) 0.0322(4) Uani 1 1 d . . . . .
O2B O 1.2988(3) 0.62794(11) 0.83936(5) 0.0399(4) Uani 1 1 d . . . . .
O3B O 1.2188(2) 0.33950(10) 0.82109(5) 0.0327(4) Uani 1 1 d . . . . .
O4B O 1.0683(2) 0.28690(9) 0.76797(5) 0.0255(3) Uani 1 1 d . . . . .
N1B N 1.2352(3) 0.64421(12) 0.80316(6) 0.0250(4) Uani 1 1 d . . . . .
N2B N 1.1389(2) 0.34689(11) 0.78642(5) 0.0219(4) Uani 1 1 d . . . . .
N3B N 1.0111(2) 0.37833(11) 0.69668(5) 0.0205(4) Uani 1 1 d D . . . .
H3B H 1.002(3) 0.3250(10) 0.7078(8) 0.025 Uiso 1 1 d D U . . .
N4B N 0.9803(2) 0.39301(12) 0.65213(5) 0.0204(4) Uani 1 1 d . . . . .
C1B C 1.0664(3) 0.52542(13) 0.70662(7) 0.0212(4) Uani 1 1 d . . . . .
H1B H 1.030084 0.535911 0.677902 0.025 Uiso 1 1 calc R U . . .
C2B C 1.1182(3) 0.59115(13) 0.73240(7) 0.0224(4) Uani 1 1 d . . . . .
H2B H 1.113827 0.645690 0.721588 0.027 Uiso 1 1 calc R U . . .
C3B C 1.1779(3) 0.57555(13) 0.77526(7) 0.0218(4) Uani 1 1 d . . . . .
C4B C 1.1852(3) 0.49569(13) 0.79202(7) 0.0212(4) Uani 1 1 d . . . . .
H4B H 1.227980 0.486295 0.820249 0.025 Uiso 1 1 calc R U . . .
C5B C 1.1282(3) 0.42901(13) 0.76642(6) 0.0198(4) Uani 1 1 d . . . . .
C6B C 1.0664(3) 0.44156(13) 0.72251(6) 0.0190(4) Uani 1 1 d . . . . .
C7B C 0.9647(3) 0.32614(14) 0.62938(7) 0.0216(4) Uani 1 1 d . . . . .
H7B H 0.972412 0.274639 0.643647 0.026 Uiso 1 1 calc R U . . .
C8B C 0.9346(3) 0.32744(14) 0.58074(6) 0.0217(4) Uani 1 1 d . . . . .
H8BA H 1.028332 0.299241 0.565806 0.026 Uiso 1 1 calc R U . . .
H8BB H 0.930902 0.385005 0.570436 0.026 Uiso 1 1 calc R U . . .
C9B C 0.7637(3) 0.28317(13) 0.56951(6) 0.0187(4) Uani 1 1 d . . . . .
H9B H 0.753123 0.233704 0.588516 0.022 Uiso 1 1 calc R U . . .
C10B C 0.7570(3) 0.25382(13) 0.52139(6) 0.0214(4) Uani 1 1 d . . . . .
H10C H 0.861931 0.223920 0.514432 0.026 Uiso 1 1 calc R U . . .
H10D H 0.662044 0.215167 0.517733 0.026 Uiso 1 1 calc R U . . .
C11B C 0.7359(3) 0.32596(13) 0.48964(6) 0.0205(4) Uani 1 1 d . . . . .
C12B C 0.8061(3) 0.32301(15) 0.44724(7) 0.0273(5) Uani 1 1 d . . . . .
H12B H 0.870104 0.276539 0.438712 0.033 Uiso 1 1 calc R U . . .
C13B C 0.7818(3) 0.38836(17) 0.41769(7) 0.0329(5) Uani 1 1 d . . . . .
H13B H 0.828765 0.385453 0.389507 0.040 Uiso 1 1 calc R U . . .
C14B C 0.6876(3) 0.45786(16) 0.43022(7) 0.0319(5) Uani 1 1 d . . . . .
H14B H 0.672344 0.502144 0.410630 0.038 Uiso 1 1 calc R U . . .
C15B C 0.6157(3) 0.46136(14) 0.47219(7) 0.0256(4) Uani 1 1 d . . . . .
H15B H 0.551927 0.508109 0.480376 0.031 Uiso 1 1 calc R U . . .
C16B C 0.6378(3) 0.39586(13) 0.50223(6) 0.0200(4) Uani 1 1 d . . . . .
C17B C 0.5569(3) 0.39669(13) 0.54667(6) 0.0183(4) Uani 1 1 d . . . . .
C18B C 0.4192(3) 0.44980(13) 0.55639(7) 0.0223(4) Uani 1 1 d . . . . .
H18B H 0.379008 0.486518 0.534894 0.027 Uiso 1 1 calc R U . . .
C19B C 0.3416(3) 0.44854(14) 0.59763(7) 0.0242(4) Uani 1 1 d . . . . .
H19B H 0.250328 0.484317 0.603640 0.029 Uiso 1 1 calc R U . . .
C20B C 0.4003(3) 0.39391(14) 0.62980(7) 0.0226(4) Uani 1 1 d . . . . .
H20B H 0.348512 0.392890 0.657449 0.027 Uiso 1 1 calc R U . . .
C21B C 0.5366(3) 0.34066(13) 0.62068(6) 0.0199(4) Uani 1 1 d . . . . .
H21B H 0.576038 0.304285 0.642428 0.024 Uiso 1 1 calc R U . . .
C22B C 0.6150(3) 0.34104(12) 0.57942(6) 0.0181(4) Uani 1 1 d . . . . .

loop_
_atom_site_aniso_label
_atom_site_aniso_U_11
_atom_site_aniso_U_22
_atom_site_aniso_U_33
_atom_site_aniso_U_23
_atom_site_aniso_U_13
_atom_site_aniso_U_12
O1A 0.0390(9) 0.0239(8) 0.0370(9) -0.0058(7) 0.0026(7) 0.0000(7)
O2A 0.0424(10) 0.0337(9) 0.0249(8) 0.0014(7) -0.0041(7) -0.0036(8)
O3A 0.0445(10) 0.0297(8) 0.0228(7) 0.0010(6) -0.0129(7) -0.0092(8)
O4A 0.0301(8) 0.0267(8) 0.0270(7) -0.0014(6) -0.0035(7) 0.0019(7)
N1A 0.0240(9) 0.0278(9) 0.0257(9) -0.0030(7) 0.0046(7) -0.0028(7)
N2A 0.0242(9) 0.0278(9) 0.0193(8) -0.0018(7) -0.0005(7) -0.0053(7)
N3A 0.0241(9) 0.0293(10) 0.0192(8) -0.0022(7) -0.0042(7) -0.0013(7)
N4A 0.0220(9) 0.0357(10) 0.0195(8) -0.0012(7) -0.0021(7) -0.0030(8)
C1A 0.0211(10) 0.0344(12) 0.0196(10) -0.0045(9) -0.0006(8) -0.0033(9)
C2A 0.0231(10) 0.0295(11) 0.0237(10) -0.0082(9) 0.0031(8) -0.0042(9)
C3A 0.0218(10) 0.0275(11) 0.0221(10) -0.0012(8) 0.0044(8) -0.0030(8)
C4A 0.0194(9) 0.0299(11) 0.0175(9) -0.0031(8) 0.0027(8) -0.0036(8)
C5A 0.0194(10) 0.0262(10) 0.0192(9) -0.0033(8) 0.0025(8) -0.0034(8)
C6A 0.0173(9) 0.0306(11) 0.0197(9) -0.0020(8) 0.0016(8) -0.0025(8)
C7A 0.0240(10) 0.0304(12) 0.0244(10) -0.0034(8) 0.0000(9) -0.0021(9)
C8A 0.0252(11) 0.0275(11) 0.0252(10) 0.0016(9) -0.0009(9) -0.0036(9)
C9A 0.0216(10) 0.0289(11) 0.0205(9) 0.0000(8) -0.0004(8) 0.0003(9)
C10A 0.0250(10) 0.0318(11) 0.0225(10) 0.0048(9) 0.0017(8) -0.0020(9)
C11A 0.0234(10) 0.0307(11) 0.0224(9) 0.0056(9) -0.0014(8) 0.0063(9)
C12A 0.0272(11) 0.0418(13) 0.0243(11) 0.0059(10) 0.0011(9) 0.0032(10)
C13A 0.0345(13) 0.0523(16) 0.0222(10) -0.0026(10) -0.0006(10) 0.0072(12)
C14A 0.0354(13) 0.0427(14) 0.0288(12) -0.0105(10) -0.0072(10) 0.0061(11)
C15A 0.0292(12) 0.0368(13) 0.0251(11) -0.0021(9) -0.0042(9) 0.0024(10)
C16A 0.0216(10) 0.0319(12) 0.0202(9) 0.0027(8) -0.0046(8) 0.0039(9)
C17A 0.0234(10) 0.0236(10) 0.0187(9) 0.0057(8) -0.0024(8) 0.0016(8)
C18A 0.0273(11) 0.0264(11) 0.0241(10) -0.0006(8) -0.0025(9) -0.0056(9)
C19A 0.0253(11) 0.0345(12) 0.0285(11) 0.0028(9) 0.0025(9) -0.0084(10)
C20A 0.0267(11) 0.0289(11) 0.0201(9) 0.0010(8) 0.0022(8) 0.0011(9)
C21A 0.0284(11) 0.0248(10) 0.0198(9) 0.0030(8) -0.0021(8) -0.0021(9)
C22A 0.0241(10) 0.0238(10) 0.0192(9) 0.0045(8) -0.0031(8) -0.0007(8)
O1B 0.0419(10) 0.0211(8) 0.0336(8) 0.0006(7) -0.0019(7) -0.0032(7)
O2B 0.0643(13) 0.0313(9) 0.0241(8) -0.0036(7) -0.0115(8) -0.0022(9)
O3B 0.0514(11) 0.0262(8) 0.0205(7) 0.0007(6) -0.0129(7) 0.0062(8)
O4B 0.0313(8) 0.0216(7) 0.0237(7) 0.0011(6) -0.0043(6) -0.0042(6)
N1B 0.0289(9) 0.0237(9) 0.0224(8) -0.0020(7) 0.0015(7) -0.0014(8)
N2B 0.0268(9) 0.0211(9) 0.0178(8) -0.0002(7) -0.0010(7) 0.0031(7)
N3B 0.0238(9) 0.0222(9) 0.0154(8) 0.0011(6) -0.0020(6) 0.0005(7)
N4B 0.0169(8) 0.0285(9) 0.0158(8) 0.0012(7) -0.0014(6) 0.0017(7)
C1B 0.0206(10) 0.0258(10) 0.0172(9) 0.0027(8) 0.0000(8) 0.0000(8)
C2B 0.0226(10) 0.0221(10) 0.0226(10) 0.0023(8) 0.0028(8) 0.0010(8)
C3B 0.0218(10) 0.0232(10) 0.0204(9) -0.0025(8) 0.0024(8) -0.0007(8)
C4B 0.0231(10) 0.0242(10) 0.0164(9) -0.0002(8) 0.0008(8) 0.0013(8)
C5B 0.0224(10) 0.0202(10) 0.0170(9) 0.0010(7) 0.0004(8) 0.0013(8)
C6B 0.0158(9) 0.0240(10) 0.0171(9) -0.0001(8) 0.0017(7) 0.0016(8)
C7B 0.0179(9) 0.0259(11) 0.0210(10) 0.0007(8) -0.0028(8) 0.0018(8)
C8B 0.0178(9) 0.0284(11) 0.0187(9) -0.0016(8) -0.0012(8) 0.0020(8)
C9B 0.0199(9) 0.0191(9) 0.0171(8) 0.0004(7) -0.0004(7) 0.0017(8)
C10B 0.0208(9) 0.0213(10) 0.0220(9) -0.0052(8) -0.0005(8) 0.0028(8)
C11B 0.0182(9) 0.0260(10) 0.0173(9) -0.0031(7) -0.0033(7) 0.0003(8)
C12B 0.0235(10) 0.0377(12) 0.0206(10) -0.0063(9) -0.0002(8) 0.0026(9)
C13B 0.0317(12) 0.0510(15) 0.0161(9) 0.0007(9) 0.0006(9) -0.0008(11)
C14B 0.0354(12) 0.0399(13) 0.0206(10) 0.0082(9) -0.0023(9) -0.0008(11)
C15B 0.0257(10) 0.0288(11) 0.0224(10) 0.0017(8) -0.0026(8) -0.0004(9)
C16B 0.0185(9) 0.0240(10) 0.0175(9) -0.0022(8) -0.0029(7) -0.0011(8)
C17B 0.0173(9) 0.0198(9) 0.0179(9) -0.0014(7) -0.0029(7) -0.0024(8)
C18B 0.0230(10) 0.0216(10) 0.0223(10) 0.0008(8) -0.0040(8) 0.0028(8)
C19B 0.0202(10) 0.0261(11) 0.0261(10) -0.0049(8) 0.0000(8) 0.0054(8)
C20B 0.0188(10) 0.0297(11) 0.0191(9) -0.0031(8) 0.0012(8) -0.0006(9)
C21B 0.0201(9) 0.0219(10) 0.0177(9) -0.0003(8) -0.0032(7) -0.0017(8)
C22B 0.0171(9) 0.0181(9) 0.0190(9) -0.0023(7) -0.0023(7) -0.0010(8)

loop_
_atom_type_symbol
_atom_type_description
_atom_type_scat_dispersion_real
_atom_type_scat_dispersion_imag
_atom_type_scat_source
C C 0.0181 0.0091 'International Tables Vol C Tables 4.2.6.8 and 6.1.1.4'
H H 0.0000 0.0000 'International Tables Vol C Tables 4.2.6.8 and 6.1.1.4'
N N 0.0311 0.0180 'International Tables Vol C Tables 4.2.6.8 and 6.1.1.4'
O O 0.0492 0.0322 'International Tables Vol C Tables 4.2.6.8 and 6.1.1.4'

loop_
_exptl_crystal_face_index_h
_exptl_crystal_face_index_k
_exptl_crystal_face_index_l
_exptl_crystal_face_perp_dist
0 0 1 0.0463
5 -4 -2 0.0966
5 0 0 0.0737
4 -4 5 0.0966
3 -4 12 0.0994
4 1 12 0.0790
3 7 9 0.1104
-2 4 -17 0.0711
0 3 19 0.0581
0 1 -20 0.0524
-2 -9 6 0.1203
-2 -9 -6 0.1094
2 8 12 0.1019
-1 5 16 0.0639
2 0 -17 0.0692
0 7 15 0.0757
-3 -7 4 0.1127
-4 2 12 0.0691
-3 6 12 0.0774
0 9 9 0.1033
0 -10 -2 0.1235
0 10 2 0.1186
-1 2 0 0.0967
-2 0 -1 0.0844
1 -7 15 0.1025
0 0 -1 0.0482
0 -7 15 0.0948
-5 1 7 0.0725
5 0 5 0.0766
-5 0 0 0.0787
5 0 -6 0.0702

loop_
_geom_angle_atom_site_label_1
_geom_angle_atom_site_label_2
_geom_angle_atom_site_label_3
_geom_angle
_geom_angle_site_symmetry_1
_geom_angle_site_symmetry_3
_geom_angle_publ_flag
O1A N1A C3A 117.28(18) . . ?
O2A N1A O1A 123.6(2) . . ?
O2A N1A C3A 119.14(18) . . ?
O3A N2A O4A 122.23(18) . . ?
O3A N2A C5A 118.47(18) . . ?
O4A N2A C5A 119.30(17) . . ?
N4A N3A H3A 116.9(16) . . ?
C6A N3A H3A 121.1(17) . . ?
C6A N3A N4A 121.86(19) . . ?
C7A N4A N3A 112.29(19) . . ?
C2A C1A H1A 119.2 . . ?
C2A C1A C6A 121.50(19) . . ?
C6A C1A H1A 119.2 . . ?
C1A C2A H2A 120.0 . . ?
C1A C2A C3A 120.0(2) . . ?
C3A C2A H2A 120.0 . . ?
C2A C3A N1A 120.6(2) . . ?
C4A C3A N1A 118.32(19) . . ?
C4A C3A C2A 121.1(2) . . ?
C3A C4A H4A 120.4 . . ?
C3A C4A C5A 119.21(19) . . ?
C5A C4A H4A 120.4 . . ?
C4A C5A N2A 115.96(18) . . ?
C4A C5A C6A 121.90(19) . . ?
C6A C5A N2A 122.12(19) . . ?
N3A C6A C1A 121.30(19) . . ?
N3A C6A C5A 122.4(2) . . ?
C1A C6A C5A 116.32(19) . . ?
N4A C7A H7A 117.8 . . ?
N4A C7A C8A 124.3(2) . . ?
C8A C7A H7A 117.8 . . ?
C7A C8A H8AA 107.6 . . ?
C7A C8A H8AB 107.6 . . ?
C7A C8A C9A 118.90(19) . . ?
H8AA C8A H8AB 107.0 . . ?
C9A C8A H8AA 107.6 . . ?
C9A C8A H8AB 107.6 . . ?
C8A C9A H9A 108.1 . . ?
C8A C9A C10A 108.68(18) . . ?
C8A C9A C22A 115.65(18) . . ?
C10A C9A H9A 108.1 . . ?
C22A C9A H9A 108.1 . . ?
C22A C9A C10A 108.09(17) . . ?
C9A C10A H10A 109.3 . . ?
C9A C10A H10B 109.3 . . ?
H10A C10A H10B 107.9 . . ?
C11A C10A C9A 111.67(18) . . ?
C11A C10A H10A 109.3 . . ?
C11A C10A H10B 109.3 . . ?
C12A C11A C10A 121.5(2) . . ?
C12A C11A C16A 119.6(2) . . ?
C16A C11A C10A 118.86(19) . . ?
C11A C12A H12A 119.7 . . ?
C13A C12A C11A 120.7(2) . . ?
C13A C12A H12A 119.7 . . ?
C12A C13A H13A 120.0 . . ?
C12A C13A C14A 120.1(2) . . ?
C14A C13A H13A 120.0 . . ?
C13A C14A H14A 119.8 . . ?
C13A C14A C15A 120.4(2) . . ?
C15A C14A H14A 119.8 . . ?
C14A C15A H15A 119.8 . . ?
C14A C15A C16A 120.4(2) . . ?
C16A C15A H15A 119.8 . . ?
C11A C16A C17A 118.3(2) . . ?
C15A C16A C11A 118.9(2) . . ?
C15A C16A C17A 122.8(2) . . ?
C18A C17A C16A 121.0(2) . . ?
C18A C17A C22A 119.4(2) . . ?
C22A C17A C16A 119.6(2) . . ?
C17A C18A H18A 119.4 . . ?
C19A C18A C17A 121.3(2) . . ?
C19A C18A H18A 119.4 . . ?
C18A C19A H19A 120.1 . . ?
C18A C19A C20A 119.8(2) . . ?
C20A C19A H19A 120.1 . . ?
C19A C20A H20A 120.3 . . ?
C19A C20A C21A 119.5(2) . . ?
C21A C20A H20A 120.3 . . ?
C20A C21A H21A 119.3 . . ?
C20A C21A C22A 121.4(2) . . ?
C22A C21A H21A 119.3 . . ?
C17A C22A C9A 118.37(18) . . ?
C21A C22A C9A 122.94(19) . . ?
C21A C22A C17A 118.7(2) . . ?
O1B N1B O2B 123.28(19) . . ?
O1B N1B C3B 117.82(17) . . ?
O2B N1B C3B 118.90(18) . . ?
O3B N2B O4B 122.58(17) . . ?
O3B N2B C5B 118.38(17) . . ?
O4B N2B C5B 119.04(16) . . ?
N4B N3B H3B 119.9(16) . . ?
C6B N3B H3B 120.3(16) . . ?
C6B N3B N4B 119.54(17) . . ?
C7B N4B N3B 113.59(18) . . ?
C2B C1B H1B 119.1 . . ?
C2B C1B C6B 121.82(19) . . ?
C6B C1B H1B 119.1 . . ?
C1B C2B H2B 120.3 . . ?
C1B C2B C3B 119.4(2) . . ?
C3B C2B H2B 120.3 . . ?
C2B C3B N1B 120.48(19) . . ?
C4B C3B N1B 118.09(18) . . ?
C4B C3B C2B 121.4(2) . . ?
C3B C4B H4B 120.3 . . ?
C3B C4B C5B 119.36(19) . . ?
C5B C4B H4B 120.3 . . ?
C4B C5B N2B 116.16(17) . . ?
C4B C5B C6B 121.36(19) . . ?
C6B C5B N2B 122.46(18) . . ?
N3B C6B C1B 120.49(18) . . ?
N3B C6B C5B 122.94(19) . . ?
C1B C6B C5B 116.57(18) . . ?
N4B C7B H7B 118.8 . . ?
N4B C7B C8B 122.48(19) . . ?
C8B C7B H7B 118.8 . . ?
C7B C8B H8BA 109.6 . . ?
C7B C8B H8BB 109.6 . . ?
C7B C8B C9B 110.28(17) . . ?
H8BA C8B H8BB 108.1 . . ?
C9B C8B H8BA 109.6 . . ?
C9B C8B H8BB 109.6 . . ?
C8B C9B H9B 108.1 . . ?
C10B C9B C8B 112.20(17) . . ?
C10B C9B H9B 108.1 . . ?
C22B C9B C8B 109.80(16) . . ?
C22B C9B H9B 108.1 . . ?
C22B C9B C10B 110.47(16) . . ?
C9B C10B H10C 109.2 . . ?
C9B C10B H10D 109.2 . . ?
H10C C10B H10D 107.9 . . ?
C11B C10B C9B 112.17(17) . . ?
C11B C10B H10C 109.2 . . ?
C11B C10B H10D 109.2 . . ?
C12B C11B C10B 121.18(19) . . ?
C12B C11B C16B 119.34(19) . . ?
C16B C11B C10B 119.43(18) . . ?
C11B C12B H12B 119.5 . . ?
C13B C12B C11B 121.0(2) . . ?
C13B C12B H12B 119.5 . . ?
C12B C13B H13B 120.1 . . ?
C14B C13B C12B 119.8(2) . . ?
C14B C13B H13B 120.1 . . ?
C13B C14B H14B 120.1 . . ?
C13B C14B C15B 119.8(2) . . ?
C15B C14B H14B 120.1 . . ?
C14B C15B H15B 119.5 . . ?
C14B C15B C16B 121.1(2) . . ?
C16B C15B H15B 119.5 . . ?
C11B C16B C17B 118.96(18) . . ?
C15B C16B C11B 118.92(19) . . ?
C15B C16B C17B 122.10(19) . . ?
C18B C17B C16B 121.44(18) . . ?
C18B C17B C22B 118.77(18) . . ?
C22B C17B C16B 119.75(18) . . ?
C17B C18B H18B 119.5 . . ?
C19B C18B C17B 121.01(19) . . ?
C19B C18B H18B 119.5 . . ?
C18B C19B H19B 120.1 . . ?
C20B C19B C18B 119.9(2) . . ?
C20B C19B H19B 120.1 . . ?
C19B C20B H20B 120.1 . . ?
C19B C20B C21B 119.86(19) . . ?
C21B C20B H20B 120.1 . . ?
C20B C21B H21B 119.6 . . ?
C20B C21B C22B 120.83(19) . . ?
C22B C21B H21B 119.6 . . ?
C17B C22B C9B 119.50(17) . . ?
C21B C22B C9B 120.84(18) . . ?
C21B C22B C17B 119.65(19) . . ?

loop_
_geom_bond_atom_site_label_1
_geom_bond_atom_site_label_2
_geom_bond_distance
_geom_bond_site_symmetry_2
_geom_bond_publ_flag
O1A N1A 1.235(2) . ?
O2A N1A 1.232(2) . ?
O3A N2A 1.229(2) . ?
O4A N2A 1.240(2) . ?
N1A C3A 1.446(3) . ?
N2A C5A 1.448(3) . ?
N3A H3A 0.932(13) . ?
N3A N4A 1.390(2) . ?
N3A C6A 1.344(3) . ?
N4A C7A 1.281(3) . ?
C1A H1A 0.9300 . ?
C1A C2A 1.361(3) . ?
C1A C6A 1.424(3) . ?
C2A H2A 0.9300 . ?
C2A C3A 1.408(3) . ?
C3A C4A 1.370(3) . ?
C4A H4A 0.9300 . ?
C4A C5A 1.385(3) . ?
C5A C6A 1.429(3) . ?
C7A H7A 0.9300 . ?
C7A C8A 1.489(3) . ?
C8A H8AA 0.9700 . ?
C8A H8AB 0.9700 . ?
C8A C9A 1.521(3) . ?
C9A H9A 0.9800 . ?
C9A C10A 1.537(3) . ?
C9A C22A 1.524(3) . ?
C10A H10A 0.9700 . ?
C10A H10B 0.9700 . ?
C10A C11A 1.493(3) . ?
C11A C12A 1.400(3) . ?
C11A C16A 1.407(3) . ?
C12A H12A 0.9300 . ?
C12A C13A 1.380(4) . ?
C13A H13A 0.9300 . ?
C13A C14A 1.381(4) . ?
C14A H14A 0.9300 . ?
C14A C15A 1.391(3) . ?
C15A H15A 0.9300 . ?
C15A C16A 1.403(3) . ?
C16A C17A 1.486(3) . ?
C17A C18A 1.400(3) . ?
C17A C22A 1.404(3) . ?
C18A H18A 0.9300 . ?
C18A C19A 1.386(3) . ?
C19A H19A 0.9300 . ?
C19A C20A 1.387(3) . ?
C20A H20A 0.9300 . ?
C20A C21A 1.396(3) . ?
C21A H21A 0.9300 . ?
C21A C22A 1.400(3) . ?
O1B N1B 1.227(2) . ?
O2B N1B 1.231(2) . ?
O3B N2B 1.227(2) . ?
O4B N2B 1.237(2) . ?
N1B C3B 1.454(3) . ?
N2B C5B 1.445(3) . ?
N3B H3B 0.917(13) . ?
N3B N4B 1.391(2) . ?
N3B C6B 1.347(3) . ?
N4B C7B 1.275(3) . ?
C1B H1B 0.9300 . ?
C1B C2B 1.368(3) . ?
C1B C6B 1.421(3) . ?
C2B H2B 0.9300 . ?
C2B C3B 1.401(3) . ?
C3B C4B 1.372(3) . ?
C4B H4B 0.9300 . ?
C4B C5B 1.389(3) . ?
C5B C6B 1.429(3) . ?
C7B H7B 0.9300 . ?
C7B C8B 1.492(3) . ?
C8B H8BA 0.9700 . ?
C8B H8BB 0.9700 . ?
C8B C9B 1.547(3) . ?
C9B H9B 0.9800 . ?
C9B C10B 1.532(3) . ?
C9B C22B 1.512(3) . ?
C10B H10C 0.9700 . ?
C10B H10D 0.9700 . ?
C10B C11B 1.508(3) . ?
C11B C12B 1.397(3) . ?
C11B C16B 1.405(3) . ?
C12B H12B 0.9300 . ?
C12B C13B 1.387(3) . ?
C13B H13B 0.9300 . ?
C13B C14B 1.383(4) . ?
C14B H14B 0.9300 . ?
C14B C15B 1.391(3) . ?
C15B H15B 0.9300 . ?
C15B C16B 1.396(3) . ?
C16B C17B 1.487(3) . ?
C17B C18B 1.399(3) . ?
C17B C22B 1.406(3) . ?
C18B H18B 0.9300 . ?
C18B C19B 1.388(3) . ?
C19B H19B 0.9300 . ?
C19B C20B 1.385(3) . ?
C20B H20B 0.9300 . ?
C20B C21B 1.388(3) . ?
C21B H21B 0.9300 . ?
C21B C22B 1.392(3) . ?

loop_
_geom_torsion_atom_site_label_1
_geom_torsion_atom_site_label_2
_geom_torsion_atom_site_label_3
_geom_torsion_atom_site_label_4
_geom_torsion
_geom_torsion_site_symmetry_1
_geom_torsion_site_symmetry_2
_geom_torsion_site_symmetry_3
_geom_torsion_site_symmetry_4
_geom_torsion_publ_flag
O1A N1A C3A C2A -1.0(3) . . . . ?
O1A N1A C3A C4A 179.00(19) . . . . ?
O2A N1A C3A C2A 178.4(2) . . . . ?
O2A N1A C3A C4A -1.6(3) . . . . ?
O3A N2A C5A C4A 11.0(3) . . . . ?
O3A N2A C5A C6A -167.63(19) . . . . ?
O4A N2A C5A C4A -169.05(19) . . . . ?
O4A N2A C5A C6A 12.3(3) . . . . ?
N1A C3A C4A C5A -178.49(19) . . . . ?
N2A C5A C6A N3A -1.8(3) . . . . ?
N2A C5A C6A C1A 177.42(19) . . . . ?
N3A N4A C7A C8A -178.4(2) . . . . ?
N4A N3A C6A C1A -3.0(3) . . . . ?
N4A N3A C6A C5A 176.18(19) . . . . ?
N4A C7A C8A C9A 0.5(3) . . . . ?
C1A C2A C3A N1A 179.3(2) . . . . ?
C1A C2A C3A C4A -0.7(3) . . . . ?
C2A C1A C6A N3A -178.8(2) . . . . ?
C2A C1A C6A C5A 2.0(3) . . . . ?
C2A C3A C4A C5A 1.5(3) . . . . ?
C3A C4A C5A N2A -179.19(19) . . . . ?
C3A C4A C5A C6A -0.5(3) . . . . ?
C4A C5A C6A N3A 179.6(2) . . . . ?
C4A C5A C6A C1A -1.1(3) . . . . ?
C6A N3A N4A C7A -167.1(2) . . . . ?
C6A C1A C2A C3A -1.1(3) . . . . ?
C7A C8A C9A C10A -160.2(2) . . . . ?
C7A C8A C9A C22A 78.1(3) . . . . ?
C8A C9A C10A C11A 178.06(18) . . . . ?
C8A C9A C22A C17A 162.45(19) . . . . ?
C8A C9A C22A C21A -15.8(3) . . . . ?
C9A C10A C11A C12A -144.6(2) . . . . ?
C9A C10A C11A C16A 35.4(3) . . . . ?
C10A C9A C22A C17A 40.4(3) . . . . ?
C10A C9A C22A C21A -137.8(2) . . . . ?
C10A C11A C12A C13A 178.0(2) . . . . ?
C10A C11A C16A C15A -177.8(2) . . . . ?
C10A C11A C16A C17A 4.1(3) . . . . ?
C11A C12A C13A C14A 0.4(4) . . . . ?
C11A C16A C17A C18A 155.6(2) . . . . ?
C11A C16A C17A C22A -21.9(3) . . . . ?
C12A C11A C16A C15A 2.2(3) . . . . ?
C12A C11A C16A C17A -175.9(2) . . . . ?
C12A C13A C14A C15A 0.9(4) . . . . ?
C13A C14A C15A C16A -0.6(4) . . . . ?
C14A C15A C16A C11A -0.9(3) . . . . ?
C14A C15A C16A C17A 177.1(2) . . . . ?
C15A C16A C17A C18A -22.4(3) . . . . ?
C15A C16A C17A C22A 160.0(2) . . . . ?
C16A C11A C12A C13A -2.0(3) . . . . ?
C16A C17A C18A C19A -176.6(2) . . . . ?
C16A C17A C22A C9A -2.6(3) . . . . ?
C16A C17A C22A C21A 175.74(19) . . . . ?
C17A C18A C19A C20A 1.0(4) . . . . ?
C18A C17A C22A C9A 179.85(19) . . . . ?
C18A C17A C22A C21A -1.8(3) . . . . ?
C18A C19A C20A C21A -2.1(3) . . . . ?
C19A C20A C21A C22A 1.2(3) . . . . ?
C20A C21A C22A C9A 179.0(2) . . . . ?
C20A C21A C22A C17A 0.8(3) . . . . ?
C22A C9A C10A C11A -55.7(2) . . . . ?
C22A C17A C18A C19A 1.0(3) . . . . ?
O1B N1B C3B C2B 4.3(3) . . . . ?
O1B N1B C3B C4B -176.1(2) . . . . ?
O2B N1B C3B C2B -174.6(2) . . . . ?
O2B N1B C3B C4B 4.9(3) . . . . ?
O3B N2B C5B C4B -10.4(3) . . . . ?
O3B N2B C5B C6B 168.17(19) . . . . ?
O4B N2B C5B C4B 169.85(18) . . . . ?
O4B N2B C5B C6B -11.5(3) . . . . ?
N1B C3B C4B C5B 178.78(19) . . . . ?
N2B C5B C6B N3B 1.1(3) . . . . ?
N2B C5B C6B C1B -178.60(19) . . . . ?
N3B N4B C7B C8B -178.79(18) . . . . ?
N4B N3B C6B C1B 10.5(3) . . . . ?
N4B N3B C6B C5B -169.19(18) . . . . ?
N4B C7B C8B C9B -120.1(2) . . . . ?
C1B C2B C3B N1B 179.39(19) . . . . ?
C1B C2B C3B C4B -0.1(3) . . . . ?
C2B C1B C6B N3B 178.54(19) . . . . ?
C2B C1B C6B C5B -1.8(3) . . . . ?
C2B C3B C4B C5B -1.7(3) . . . . ?
C3B C4B C5B N2B -179.62(19) . . . . ?
C3B C4B C5B C6B 1.8(3) . . . . ?
C4B C5B C6B N3B 179.60(19) . . . . ?
C4B C5B C6B C1B -0.1(3) . . . . ?
C6B N3B N4B C7B 165.75(19) . . . . ?
C6B C1B C2B C3B 1.9(3) . . . . ?
C7B C8B C9B C10B -158.81(17) . . . . ?
C7B C8B C9B C22B 77.9(2) . . . . ?
C8B C9B C10B C11B -72.6(2) . . . . ?
C8B C9B C22B C17B 88.5(2) . . . . ?
C8B C9B C22B C21B -90.7(2) . . . . ?
C9B C10B C11B C12B 148.6(2) . . . . ?
C9B C10B C11B C16B -34.1(3) . . . . ?
C10B C9B C22B C17B -35.8(3) . . . . ?
C10B C9B C22B C21B 145.06(19) . . . . ?
C10B C11B C12B C13B 178.0(2) . . . . ?
C10B C11B C16B C15B -178.49(19) . . . . ?
C10B C11B C16B C17B -0.1(3) . . . . ?
C11B C12B C13B C14B 0.3(4) . . . . ?
C11B C16B C17B C18B -160.4(2) . . . . ?
C11B C16B C17B C22B 17.4(3) . . . . ?
C12B C11B C16B C15B -1.2(3) . . . . ?
C12B C11B C16B C17B 177.20(19) . . . . ?
C12B C13B C14B C15B -0.9(4) . . . . ?
C13B C14B C15B C16B 0.4(4) . . . . ?
C14B C15B C16B C11B 0.6(3) . . . . ?
C14B C15B C16B C17B -177.7(2) . . . . ?
C15B C16B C17B C18B 17.9(3) . . . . ?
C15B C16B C17B C22B -164.3(2) . . . . ?
C16B C11B C12B C13B 0.7(3) . . . . ?
C16B C17B C18B C19B 178.30(19) . . . . ?
C16B C17B C22B C9B 2.2(3) . . . . ?
C16B C17B C22B C21B -178.61(18) . . . . ?
C17B C18B C19B C20B -0.2(3) . . . . ?
C18B C17B C22B C9B 179.99(18) . . . . ?
C18B C17B C22B C21B -0.8(3) . . . . ?
C18B C19B C20B C21B 0.0(3) . . . . ?
C19B C20B C21B C22B -0.3(3) . . . . ?
C20B C21B C22B C9B 179.90(19) . . . . ?
C20B C21B C22B C17B 0.7(3) . . . . ?
C22B C9B C10B C11B 50.3(2) . . . . ?
C22B C17B C18B C19B 0.5(3) . . . . ?

loop_
_exptl_oxdiff_crystal_face_indexfrac_h
_exptl_oxdiff_crystal_face_indexfrac_k
_exptl_oxdiff_crystal_face_indexfrac_l
_exptl_oxdiff_crystal_face_x
_exptl_oxdiff_crystal_face_y
_exptl_oxdiff_crystal_face_z
0.0001 -0.0005 0.9979 0.0504 0.0002 0.0055
4.5598 -4.4241 -1.5343 -0.0792 0.9961 -0.0377
5.0579 0.3634 -0.4419 -0.0724 0.9004 0.4290
4.4721 -4.1962 4.6590 0.2326 0.9725 0.0099
3.4372 -4.3596 11.8573 0.6075 0.7930 -0.0463
4.0704 0.8156 11.5756 0.5401 0.7064 0.4575
2.6714 7.4135 8.9119 0.3580 0.1966 0.9128
-1.8218 3.6956 -16.9776 -0.8751 -0.4760 0.0870
0.4585 2.8010 18.8247 0.9217 -0.0226 0.3872
0.3388 0.8378 -19.5628 -0.9996 0.0253 -0.0082
-2.0087 -9.0266 5.6931 0.3888 -0.0116 -0.9212
-1.9289 -9.0780 -5.6708 -0.1859 0.0029 -0.9826
1.5454 7.5471 11.9813 0.5224 -0.0116 0.8526
-0.9102 5.4206 16.3357 0.7846 -0.3723 0.4958
2.3788 -0.0272 -17.3614 -0.8993 0.4282 0.0891
-0.4098 6.6613 14.9167 0.6969 -0.3303 0.6366
-3.4616 -7.2893 3.7932 0.2903 -0.3421 -0.8937
-3.7962 1.9087 12.4860 0.6488 -0.7584 -0.0625
-2.5753 6.0202 12.4434 0.5977 -0.6974 0.3954
-0.4223 9.1662 8.9173 0.3709 -0.4309 0.8227
-0.1467 -10.3016 -1.7410 0.0075 0.3734 -0.9276
-0.5000 10.2643 1.5560 -0.0106 -0.4889 0.8723
-1.0010 1.9947 0.0082 -0.0086 -0.2585 0.0965
-2.0002 -0.0088 -0.9837 -0.0312 -0.3615 -0.1642
0.9375 -6.6580 14.6604 0.7933 0.4308 -0.4303
-0.0001 0.0005 -0.9979 -0.0504 -0.0002 -0.0055
-0.1027 -6.6836 15.0613 0.8234 0.2437 -0.5125
-4.7150 1.2536 6.7499 0.3733 -0.9001 -0.2246
4.8902 -0.1637 5.0685 0.2125 0.8915 0.4000
-5.0597 -0.2340 0.4423 0.0712 -0.9058 -0.4177
4.8052 0.1513 -6.1883 -0.3586 0.8619 0.3584
